data_2218371
loop_
_publ_author_name
'Wang, Chubei'
'Tao, Haiyan'
'Ji, Baoming'

_publ_section_title
Dichloridobis[(1<i>S</i>,1<i>S</i>',2<i>R</i>,2<i>R</i>')-(+)-1,1'-di-<i>tert</i>-butyl-2,2'-diphospholane-\k^2^<i>P</i>,<i>P</i>']ruthenium(II)
_journal_coeditor_code CV2390
_journal_issue 6
_journal_name_full 'Acta Crystallographica Section E'
_journal_page_first m754
_journal_paper_doi 10.1107/S1600536808008301
_journal_volume 64
_journal_year 2008
_chemical_formula_iupac '[Ru Cl2 (C16 H32 P2)2]'
_chemical_formula_moiety 'C32 H64 Cl2 P4 Ru1'
_chemical_formula_sum 'C32 H64 Cl2 P4 Ru'
_chemical_formula_weight 744.72
_chemical_name_systematic
;Dichloridobis[(1<i>S</i>,1S',2<i>R</i>,2<i>R</i>')-(+)-1,1'-di-<i>tert</i>-butyl-2,2'-
 diphospholane-\k^2^<i>P</i>,<i>P</i>']ruthenium(II)
;
_space_group_IT_number 20
_symmetry_cell_setting orthorhombic
_symmetry_space_group_name_Hall 'C 2c 2'
_symmetry_space_group_name_H-M 'C 2 2 21'
_atom_sites_solution_hydrogens geom
_atom_sites_solution_primary direct
_atom_sites_solution_secondary difmap
_audit_creation_method SHELXL-97
_cell_angle_alpha 90.00
_cell_angle_beta 90.00
_cell_angle_gamma 90.00
_cell_formula_units_Z 4
_cell_length_a 11.8640(14)
_cell_length_b 20.669(3)
_cell_length_c 14.2274(17)
_cell_measurement_reflns_used 5992
_cell_measurement_temperature 108(2)
_cell_measurement_theta_max 28.231
_cell_measurement_theta_min 2.436
_cell_volume 3488.8(8)
_computing_cell_refinement 'SMART (Bruker, 1997)'
_computing_data_collection 'SMART (Bruker, 1997)'
_computing_data_reduction 'SAINT (Bruker, 2001)'
_computing_molecular_graphics 'SHELXTL (Sheldrick, 2008)'
_computing_publication_material 'SHELXTL (Sheldrick, 2008)'
_computing_structure_refinement 'SHELXL97 (Sheldrick, 2008)'
_computing_structure_solution 'SHELXS97 (Sheldrick, 2008)'
_diffrn_ambient_temperature 108(2)
_diffrn_measured_fraction_theta_full 0.983
_diffrn_measured_fraction_theta_max 0.983
_diffrn_measurement_device_type 'Bruker SMART CCD area-detector'
_diffrn_measurement_method 'phi and omega scans'
_diffrn_radiation_monochromator graphite
_diffrn_radiation_source 'fine-focus sealed tube'
_diffrn_radiation_type MoK\a
_diffrn_radiation_wavelength 0.71073
_diffrn_reflns_av_R_equivalents 0.0253
_diffrn_reflns_av_sigmaI/netI 0.0320
_diffrn_reflns_limit_h_max 15
_diffrn_reflns_limit_h_min -14
_diffrn_reflns_limit_k_max 27
_diffrn_reflns_limit_k_min -17
_diffrn_reflns_limit_l_max 18
_diffrn_reflns_limit_l_min -18
_diffrn_reflns_number 11542
_diffrn_reflns_theta_full 28.29
_diffrn_reflns_theta_max 28.29
_diffrn_reflns_theta_min 1.97
_exptl_absorpt_coefficient_mu 0.808
_exptl_absorpt_correction_T_max 0.921
_exptl_absorpt_correction_T_min 0.863
_exptl_absorpt_correction_type multi-scan
_exptl_absorpt_process_details '(SADABS; Bruker, 2001)'
_exptl_crystal_colour orange
_exptl_crystal_density_diffrn 1.418
_exptl_crystal_density_method 'not measured'
_exptl_crystal_description brick
_exptl_crystal_F_000 1576
_exptl_crystal_size_max 0.24
_exptl_crystal_size_mid 0.15
_exptl_crystal_size_min 0.10
_refine_diff_density_max 0.829
_refine_diff_density_min -0.288
_refine_ls_abs_structure_details 'Flack (1983), 1750 Friedel pairs'
_refine_ls_abs_structure_Flack 0.00(2)
_refine_ls_extinction_method none
_refine_ls_goodness_of_fit_ref 1.058
_refine_ls_hydrogen_treatment noref
_refine_ls_matrix_type full
_refine_ls_number_parameters 183
_refine_ls_number_reflns 4164
_refine_ls_number_restraints 0
_refine_ls_restrained_S_all 1.058
_refine_ls_R_factor_all 0.0250
_refine_ls_R_factor_gt 0.0237
_refine_ls_shift/su_max 0.003
_refine_ls_shift/su_mean 0.000
_refine_ls_structure_factor_coef Fsqd
_refine_ls_weighting_details 'calc w=1/[\s^2^(Fo^2^)+(0.0315P)^2^+0.2939P] where P=(Fo^2^+2Fc^2^)/3'
_refine_ls_weighting_scheme calc
_refine_ls_wR_factor_gt 0.0566
_refine_ls_wR_factor_ref 0.0571
_reflns_number_gt 4018
_reflns_number_total 4164
_reflns_threshold_expression >2sigma(I)
_cod_data_source_file cv2390.cif
_cod_data_source_block I
_cod_depositor_comments
;
The following automatic conversions were performed:
'_symmetry_cell_setting' value 'Orthorhombic' changed to 'orthorhombic'
according to '/home/saulius/struct/CIF-dictionaries/cif_core.dic'
dictionary named 'cif_core.dic' version 2.4.1 from 2010-06-29.

Automatic conversion script
Id: cif_fix_enum 1527 2010-12-29 10:47:43Z saulius 

The following automatic conversions were performed:

'_symmetry_cell_setting' value 'Orthorhombic' changed to
'orthorhombic' according to
/home/saulius/struct/CIF-dictionaries/cif_core.dic dictionary named
'cif_core.dic' version 2.4.1 from 2010-06-29.

Automatic conversion script
Id: cif_fix_values 1715 2011-07-08 13:25:40Z adriana 
;
_cod_original_formula_sum 'C32 H64 Cl2 P4 Ru1'
_cod_database_code 2218371
_cod_database_fobs_code 2218371

loop_
_symmetry_equiv_pos_as_xyz
'x, y, z'
'-x, -y, z+1/2'
'-x, y, -z+1/2'
'x, -y, -z'
'x+1/2, y+1/2, z'
'-x+1/2, -y+1/2, z+1/2'
'-x+1/2, y+1/2, -z+1/2'
'x+1/2, -y+1/2, -z'

loop_
_atom_site_type_symbol
_atom_site_label
_atom_site_fract_x
_atom_site_fract_y
_atom_site_fract_z
_atom_site_U_iso_or_equiv
_atom_site_adp_type
_atom_site_calc_flag
_atom_site_refinement_flags
_atom_site_occupancy
C C1 0.02414(19) 0.16346(11) -0.00952(15) 0.0256(5) Uani d . 1
H H1A -0.0059 0.1290 -0.0497 0.038 Uiso calc R 1
H H1B 0.0806 0.1883 -0.0445 0.038 Uiso calc R 1
H H1C -0.0373 0.1922 0.0098 0.038 Uiso calc R 1
C C2 -0.0038(3) 0.08613(11) 0.12059(16) 0.0353(6) Uani d . 1
H H2A -0.0740 0.1086 0.1364 0.053 Uiso calc R 1
H H2B 0.0291 0.0677 0.1778 0.053 Uiso calc R 1
H H2C -0.0198 0.0514 0.0756 0.053 Uiso calc R 1
C C3 0.1820(2) 0.09489(11) 0.04344(16) 0.0257(5) Uani d . 1
H H3A 0.2177 0.0737 0.0973 0.039 Uiso calc R 1
H H3B 0.2361 0.1243 0.0136 0.039 Uiso calc R 1
H H3C 0.1580 0.0621 -0.0021 0.039 Uiso calc R 1
C C4 0.07852(18) 0.13369(11) 0.07717(15) 0.0188(4) Uani d . 1
C C5 0.21860(15) 0.15194(10) 0.24348(17) 0.0185(4) Uani d . 1
H H5A 0.2097 0.1649 0.3100 0.022 Uiso calc R 1
H H5B 0.2031 0.1050 0.2384 0.022 Uiso calc R 1
C C6 0.33823(17) 0.16652(12) 0.21003(18) 0.0262(5) Uani d . 1
H H6A 0.3927 0.1616 0.2622 0.031 Uiso calc R 1
H H6B 0.3601 0.1369 0.1584 0.031 Uiso calc R 1
C C7 0.33514(17) 0.23639(12) 0.17560(17) 0.0261(5) Uani d . 1
H H7A 0.4066 0.2474 0.1434 0.031 Uiso calc R 1
H H7B 0.3250 0.2663 0.2293 0.031 Uiso calc R 1
C C8 0.23545(18) 0.24229(10) 0.10707(15) 0.0179(4) Uani d . 1
H H8 0.2549 0.2176 0.0489 0.021 Uiso calc R 1
C C9 0.20454(18) 0.31083(11) 0.07802(15) 0.0185(4) Uani d . 1
H H9 0.2760 0.3358 0.0695 0.022 Uiso calc R 1
C C10 0.13653(19) 0.31551(11) -0.01378(14) 0.0220(5) Uani d . 1
H H10A 0.1839 0.3027 -0.0680 0.026 Uiso calc R 1
H H10B 0.0702 0.2865 -0.0112 0.026 Uiso calc R 1
C C11 0.09906(19) 0.38550(11) -0.02376(15) 0.0237(5) Uani d . 1
H H11A 0.0465 0.3904 -0.0773 0.028 Uiso calc R 1
H H11B 0.1647 0.4142 -0.0338 0.028 Uiso calc R 1
C C12 0.04012(19) 0.40157(10) 0.06914(15) 0.0203(5) Uani d . 1
H H12A -0.0402 0.3887 0.0663 0.024 Uiso calc R 1
H H12B 0.0442 0.4486 0.0817 0.024 Uiso calc R 1
C C13 0.2153(2) 0.42001(11) 0.21194(17) 0.0261(5) Uani d . 1
C C14 0.3123(2) 0.39022(14) 0.26745(19) 0.0414(7) Uani d . 1
H H14A 0.3582 0.4247 0.2951 0.062 Uiso calc R 1
H H14B 0.3590 0.3640 0.2253 0.062 Uiso calc R 1
H H14C 0.2819 0.3628 0.3176 0.062 Uiso calc R 1
C C15 0.2678(2) 0.46048(11) 0.13264(17) 0.0291(5) Uani d . 1
H H15A 0.2078 0.4806 0.0954 0.044 Uiso calc R 1
H H15B 0.3134 0.4324 0.0921 0.044 Uiso calc R 1
H H15C 0.3158 0.4943 0.1598 0.044 Uiso calc R 1
C C16 0.1502(3) 0.46594(13) 0.2754(2) 0.0505(9) Uani d . 1
H H16A 0.1180 0.4417 0.3281 0.076 Uiso calc R 1
H H16B 0.0895 0.4864 0.2394 0.076 Uiso calc R 1
H H16C 0.2013 0.4993 0.2995 0.076 Uiso calc R 1
Cl Cl1 -0.13351(4) 0.27771(3) 0.12078(3) 0.01700(10) Uani d . 1
P P1 0.11419(5) 0.35562(3) 0.16379(4) 0.01581(11) Uani d . 1
P P2 0.11916(4) 0.19819(3) 0.16823(4) 0.01347(11) Uani d . 1
Ru Ru1 0.0000 0.277275(10) 0.2500 0.01108(6) Uani d S 1

loop_
_atom_site_aniso_label
_atom_site_aniso_U_11
_atom_site_aniso_U_22
_atom_site_aniso_U_33
_atom_site_aniso_U_12
_atom_site_aniso_U_13
_atom_site_aniso_U_23
C1 0.0294(13) 0.0265(11) 0.0207(11) 0.0048(10) -0.0060(9) -0.0074(9)
C2 0.0464(14) 0.0316(12) 0.0279(12) -0.0175(14) 0.0162(14) -0.0125(10)
C3 0.0352(13) 0.0209(11) 0.0209(11) 0.0099(10) 0.0033(10) -0.0011(9)
C4 0.0241(11) 0.0182(10) 0.0142(10) 0.0018(9) 0.0029(8) -0.0020(8)
C5 0.0201(10) 0.0212(9) 0.0141(9) 0.0048(8) 0.0021(9) 0.0025(10)
C6 0.0168(11) 0.0359(14) 0.0260(11) 0.0088(10) 0.0036(9) 0.0107(10)
C7 0.0132(10) 0.0342(15) 0.0310(12) -0.0006(9) 0.0012(9) 0.0117(10)
C8 0.0166(10) 0.0211(11) 0.0159(9) 0.0012(8) 0.0046(8) 0.0031(8)
C9 0.0181(10) 0.0208(11) 0.0166(10) 0.0011(8) 0.0045(8) 0.0041(9)
C10 0.0285(12) 0.0242(12) 0.0133(10) 0.0052(10) 0.0058(9) 0.0023(8)
C11 0.0304(13) 0.0240(12) 0.0166(11) 0.0015(10) 0.0039(9) 0.0061(9)
C12 0.0247(11) 0.0162(10) 0.0199(11) 0.0009(9) 0.0015(8) 0.0037(9)
C13 0.0326(13) 0.0224(12) 0.0234(11) -0.0126(10) 0.0024(10) -0.0004(10)
C14 0.0485(16) 0.0439(15) 0.0317(17) -0.0285(13) -0.0166(12) 0.0120(12)
C15 0.0348(13) 0.0212(11) 0.0315(13) -0.0111(11) 0.0056(11) 0.0024(10)
C16 0.0582(19) 0.0429(17) 0.050(2) -0.0304(15) 0.0255(15) -0.0289(14)
Cl1 0.0168(2) 0.0205(2) 0.0137(2) 0.0003(2) -0.00355(16) 0.0000(2)
P1 0.0188(3) 0.0144(3) 0.0143(3) -0.0034(2) 0.0013(2) 0.0013(2)
P2 0.0146(3) 0.0147(2) 0.0111(2) 0.0011(2) 0.0020(2) 0.0013(2)
Ru1 0.01224(10) 0.01165(10) 0.00935(9) 0.000 0.00015(8) 0.000

loop_
_atom_type_symbol
_atom_type_description
_atom_type_scat_dispersion_real
_atom_type_scat_dispersion_imag
_atom_type_scat_source
C C 0.0033 0.0016 'International Tables Vol C Tables 4.2.6.8 and 6.1.1.4'
H H 0.0000 0.0000 'International Tables Vol C Tables 4.2.6.8 and 6.1.1.4'
P P 0.1023 0.0942 'International Tables Vol C Tables 4.2.6.8 and 6.1.1.4'
Cl Cl 0.1484 0.1585 'International Tables Vol C Tables 4.2.6.8 and 6.1.1.4'
Ru Ru -1.2594 0.8363 'International Tables Vol C Tables 4.2.6.8 and 6.1.1.4'

loop_
_geom_angle_atom_site_label_1
_geom_angle_atom_site_label_2
_geom_angle_atom_site_label_3
_geom_angle_site_symmetry_1
_geom_angle_site_symmetry_3
_geom_angle
C4 C1 H1A . . 109.5
C4 C1 H1B . . 109.5
H1A C1 H1B . . 109.5
C4 C1 H1C . . 109.5
H1A C1 H1C . . 109.5
H1B C1 H1C . . 109.5
C4 C2 H2A . . 109.5
C4 C2 H2B . . 109.5
H2A C2 H2B . . 109.5
C4 C2 H2C . . 109.5
H2A C2 H2C . . 109.5
H2B C2 H2C . . 109.5
C4 C3 H3A . . 109.5
C4 C3 H3B . . 109.5
H3A C3 H3B . . 109.5
C4 C3 H3C . . 109.5
H3A C3 H3C . . 109.5
H3B C3 H3C . . 109.5
C2 C4 C1 . . 108.6(2)
C2 C4 C3 . . 107.60(19)
C1 C4 C3 . . 107.18(17)
C2 C4 P2 . . 109.67(14)
C1 C4 P2 . . 111.87(15)
C3 C4 P2 . . 111.76(15)
C6 C5 P2 . . 108.00(15)
C6 C5 H5A . . 110.1
P2 C5 H5A . . 110.1
C6 C5 H5B . . 110.1
P2 C5 H5B . . 110.1
H5A C5 H5B . . 108.4
C7 C6 C5 . . 105.35(17)
C7 C6 H6A . . 110.7
C5 C6 H6A . . 110.7
C7 C6 H6B . . 110.7
C5 C6 H6B . . 110.7
H6A C6 H6B . . 108.8
C6 C7 C8 . . 107.28(19)
C6 C7 H7A . . 110.3
C8 C7 H7A . . 110.3
C6 C7 H7B . . 110.3
C8 C7 H7B . . 110.3
H7A C7 H7B . . 108.5
C9 C8 C7 . . 115.57(18)
C9 C8 P2 . . 113.76(15)
C7 C8 P2 . . 103.53(14)
C9 C8 H8 . . 107.9
C7 C8 H8 . . 107.9
P2 C8 H8 . . 107.9
C8 C9 C10 . . 114.56(18)
C8 C9 P1 . . 114.98(15)
C10 C9 P1 . . 102.85(14)
C8 C9 H9 . . 108.0
C10 C9 H9 . . 108.0
P1 C9 H9 . . 108.0
C11 C10 C9 . . 107.00(18)
C11 C10 H10A . . 110.3
C9 C10 H10A . . 110.3
C11 C10 H10B . . 110.3
C9 C10 H10B . . 110.3
H10A C10 H10B . . 108.6
C10 C11 C12 . . 105.02(17)
C10 C11 H11A . . 110.7
C12 C11 H11A . . 110.7
C10 C11 H11B . . 110.7
C12 C11 H11B . . 110.7
H11A C11 H11B . . 108.8
C11 C12 P1 . . 107.29(15)
C11 C12 H12A . . 110.3
P1 C12 H12A . . 110.3
C11 C12 H12B . . 110.3
P1 C12 H12B . . 110.3
H12A C12 H12B . . 108.5
C16 C13 C14 . . 109.1(2)
C16 C13 C15 . . 107.6(2)
C14 C13 C15 . . 107.1(2)
C16 C13 P1 . . 109.12(17)
C14 C13 P1 . . 112.12(17)
C15 C13 P1 . . 111.66(16)
C13 C14 H14A . . 109.5
C13 C14 H14B . . 109.5
H14A C14 H14B . . 109.5
C13 C14 H14C . . 109.5
H14A C14 H14C . . 109.5
H14B C14 H14C . . 109.5
C13 C15 H15A . . 109.5
C13 C15 H15B . . 109.5
H15A C15 H15B . . 109.5
C13 C15 H15C . . 109.5
H15A C15 H15C . . 109.5
H15B C15 H15C . . 109.5
C13 C16 H16A . . 109.5
C13 C16 H16B . . 109.5
H16A C16 H16B . . 109.5
C13 C16 H16C . . 109.5
H16A C16 H16C . . 109.5
H16B C16 H16C . . 109.5
C12 P1 C9 . . 92.92(10)
C12 P1 C13 . . 101.48(10)
C9 P1 C13 . . 102.59(10)
C12 P1 Ru1 . . 116.00(7)
C9 P1 Ru1 . . 108.52(7)
C13 P1 Ru1 . . 128.89(8)
C5 P2 C8 . . 92.89(9)
C5 P2 C4 . . 101.01(10)
C8 P2 C4 . . 102.11(9)
C5 P2 Ru1 . . 115.80(8)
C8 P2 Ru1 . . 108.73(7)
C4 P2 Ru1 . . 129.60(7)
Cl1 Ru1 Cl1 3 . 179.58(3)
Cl1 Ru1 P1 3 . 90.913(19)
Cl1 Ru1 P1 . . 88.806(19)
Cl1 Ru1 P1 3 3 88.806(19)
Cl1 Ru1 P1 . 3 90.913(19)
P1 Ru1 P1 . 3 96.91(3)
Cl1 Ru1 P2 3 3 91.107(19)
Cl1 Ru1 P2 . 3 89.175(19)
P1 Ru1 P2 . 3 177.969(19)
P1 Ru1 P2 3 3 83.341(18)
Cl1 Ru1 P2 3 . 89.175(19)
Cl1 Ru1 P2 . . 91.107(19)
P1 Ru1 P2 . . 83.341(18)
P1 Ru1 P2 3 . 177.969(19)
P2 Ru1 P2 3 . 96.48(3)

loop_
_geom_bond_atom_site_label_1
_geom_bond_atom_site_label_2
_geom_bond_site_symmetry_2
_geom_bond_distance
C1 C4 . 1.522(3)
C1 H1A . 0.9800
C1 H1B . 0.9800
C1 H1C . 0.9800
C2 C4 . 1.517(3)
C2 H2A . 0.9800
C2 H2B . 0.9800
C2 H2C . 0.9800
C3 C4 . 1.543(3)
C3 H3A . 0.9800
C3 H3B . 0.9800
C3 H3C . 0.9800
C4 P2 . 1.920(2)
C5 C6 . 1.527(3)
C5 P2 . 1.858(2)
C5 H5A . 0.9900
C5 H5B . 0.9900
C6 C7 . 1.525(3)
C6 H6A . 0.9900
C6 H6B . 0.9900
C7 C8 . 1.538(3)
C7 H7A . 0.9900
C7 H7B . 0.9900
C8 C9 . 1.521(3)
C8 P2 . 1.869(2)
C8 H8 . 1.0000
C9 C10 . 1.538(3)
C9 P1 . 1.870(2)
C9 H9 . 1.0000
C10 C11 . 1.520(3)
C10 H10A . 0.9900
C10 H10B . 0.9900
C11 C12 . 1.532(3)
C11 H11A . 0.9900
C11 H11B . 0.9900
C12 P1 . 1.868(2)
C12 H12A . 0.9900
C12 H12B . 0.9900
C13 C16 . 1.520(4)
C13 C14 . 1.525(3)
C13 C15 . 1.537(3)
C13 P1 . 1.918(2)
C14 H14A . 0.9800
C14 H14B . 0.9800
C14 H14C . 0.9800
C15 H15A . 0.9800
C15 H15B . 0.9800
C15 H15C . 0.9800
C16 H16A . 0.9800
C16 H16B . 0.9800
C16 H16C . 0.9800
Cl1 Ru1 . 2.4267(5)
P1 Ru1 . 2.4417(6)
P2 Ru1 . 2.4544(6)
Ru1 Cl1 3 2.4267(5)
Ru1 P1 3 2.4417(6)
Ru1 P2 3 2.4544(6)

loop_
_geom_torsion_atom_site_label_1
_geom_torsion_atom_site_label_2
_geom_torsion_atom_site_label_3
_geom_torsion_atom_site_label_4
_geom_torsion_site_symmetry_4
_geom_torsion
P2 C5 C6 C7 . 33.0(2)
C5 C6 C7 C8 . -50.9(2)
C6 C7 C8 C9 . 169.48(18)
C6 C7 C8 P2 . 44.4(2)
C7 C8 C9 C10 . 159.29(18)
P2 C8 C9 C10 . -81.1(2)
C7 C8 C9 P1 . -81.9(2)
P2 C8 C9 P1 . 37.76(19)
C8 C9 C10 C11 . 171.88(18)
P1 C9 C10 C11 . 46.39(19)
C9 C10 C11 C12 . -53.0(2)
C10 C11 C12 P1 . 33.8(2)
C11 C12 P1 C9 . -6.50(16)
C11 C12 P1 C13 . 96.98(16)
C11 C12 P1 Ru1 . -118.75(14)
C8 C9 P1 C12 . -147.28(16)
C10 C9 P1 C12 . -22.07(15)
C8 C9 P1 C13 . 110.27(16)
C10 C9 P1 C13 . -124.52(15)
C8 C9 P1 Ru1 . -28.60(16)
C10 C9 P1 Ru1 . 96.61(13)
C16 C13 P1 C12 . 77.9(2)
C14 C13 P1 C12 . -161.05(17)
C15 C13 P1 C12 . -40.84(19)
C16 C13 P1 C9 . 173.58(18)
C14 C13 P1 C9 . -65.40(19)
C15 C13 P1 C9 . 54.81(19)
C16 C13 P1 Ru1 . -59.7(2)
C14 C13 P1 Ru1 . 61.3(2)
C15 C13 P1 Ru1 . -178.44(13)
C6 C5 P2 C8 . -6.72(17)
C6 C5 P2 C4 . 96.21(17)
C6 C5 P2 Ru1 . -119.15(15)
C9 C8 P2 C5 . -147.25(16)
C7 C8 P2 C5 . -21.02(16)
C9 C8 P2 C4 . 110.84(16)
C7 C8 P2 C4 . -122.93(15)
C9 C8 P2 Ru1 . -28.74(16)
C7 C8 P2 Ru1 . 97.50(14)
C2 C4 P2 C5 . 76.02(19)
C1 C4 P2 C5 . -163.42(15)
C3 C4 P2 C5 . -43.22(17)
C2 C4 P2 C8 . 171.43(17)
C1 C4 P2 C8 . -68.01(17)
C3 C4 P2 C8 . 52.19(17)
C2 C4 P2 Ru1 . -61.4(2)
C1 C4 P2 Ru1 . 59.14(18)
C3 C4 P2 Ru1 . 179.34(11)
C12 P1 Ru1 Cl1 3 -160.02(8)
C9 P1 Ru1 Cl1 3 97.09(7)
C13 P1 Ru1 Cl1 3 -27.34(10)
C12 P1 Ru1 Cl1 . 19.66(8)
C9 P1 Ru1 Cl1 . -83.23(7)
C13 P1 Ru1 Cl1 . 152.34(10)
C12 P1 Ru1 P1 3 -71.11(8)
C9 P1 Ru1 P1 3 -174.00(8)
C13 P1 Ru1 P1 3 61.56(10)
C12 P1 Ru1 P2 . 110.92(8)
C9 P1 Ru1 P2 . 8.03(7)
C13 P1 Ru1 P2 . -116.41(10)
C5 P2 Ru1 Cl1 3 20.56(7)
C8 P2 Ru1 Cl1 3 -82.33(7)
C4 P2 Ru1 Cl1 3 153.05(9)
C5 P2 Ru1 Cl1 . -159.76(7)
C8 P2 Ru1 Cl1 . 97.35(7)
C4 P2 Ru1 Cl1 . -27.27(9)
C8 P2 Ru1 P1 . 8.68(7)
C5 P2 Ru1 P2 3 -70.46(7)
C8 P2 Ru1 P2 3 -173.36(8)
C4 P2 Ru1 P2 3 62.03(9)
